data_7029065
loop_
_publ_author_name
'Enamullah, Mohammed'
'Uddin, A. K. M. Royhan'
'Pescitelli, Gennaro'
'Berardozzi, Roberto'
'Makhloufi, Gamall'
'Vasylyeva, Vera'
'Chamayou, Anne-Christine'
'Janiak, Christoph'

_publ_section_title
;
 Induced chirality-at-metal and diastereoselectivity at \D/\L-configured
 distorted square-planar copper complexes by enantiopure Schiff base
 ligands: combined circular dichroism, DFT and X-ray structural studies.
;
_journal_issue 8
_journal_name_full 'Dalton transactions (Cambridge, England : 2003)'
_journal_page_first 3313
_journal_page_last 3329
_journal_paper_doi 10.1039/c3dt52871e
_journal_volume 43
_journal_year 2014
_chemical_absolute_configuration rmad
_chemical_formula_moiety 'C40 H36 Cu N2 O4'
_chemical_formula_sum 'C40 H36 Cu N2 O4'
_chemical_formula_weight 672.25
_chemical_name_systematic
;
\D-\L-rac-Bis{(R)-N-1-(3-methoxyphenyl)ethyl-2-oxo-1-naphthaldiminato-
\k^2^N,O}copper(II)      
;
_space_group_crystal_system triclinic
_space_group_IT_number 1
_space_group_name_Hall 'P 1'
_space_group_name_H-M_alt 'P 1'
_symmetry_space_group_name_Hall 'P 1'
_symmetry_space_group_name_H-M 'P 1'
_atom_sites_solution_hydrogens geom
_atom_sites_solution_primary direct
_atom_sites_solution_secondary difmap
_audit_creation_method SHELXL-2013
_cell_angle_alpha 89.643(4)
_cell_angle_beta 83.777(4)
_cell_angle_gamma 74.684(4)
_cell_formula_units_Z 2
_cell_length_a 10.4041(8)
_cell_length_b 12.3307(9)
_cell_length_c 13.4434(11)
_cell_measurement_reflns_used 9166
_cell_measurement_temperature 203(2)
_cell_measurement_theta_max 24.035
_cell_measurement_theta_min 2.29
_cell_volume 1653.1(2)
_computing_cell_refinement 'SAINT (Bruker, 2006)'
_computing_data_collection 'APEX2 (Bruker, 2006)'
_computing_data_reduction SAINT
_computing_molecular_graphics 'DIAMOND (Crystal Impact, 2009)'
_computing_publication_material 'SHELXL-97 (Sheldrick, 2008)'
_computing_structure_refinement 'SHELXL-97 (Sheldrick, 2008)'
_computing_structure_solution 'SHELXS-97 (Sheldrick, 2008)'
_diffrn_ambient_temperature 203(2)
_diffrn_measured_fraction_theta_full 1.000
_diffrn_measured_fraction_theta_max 0.998
_diffrn_measurement_device_type 'Bruker APEX II CCD area detector'
_diffrn_measurement_method '\w scans'
_diffrn_radiation_type MoK\a
_diffrn_radiation_wavelength 0.71073
_diffrn_reflns_av_R_equivalents 0.0401
_diffrn_reflns_av_unetI/netI 0.0782
_diffrn_reflns_Laue_measured_fraction_full 1.000
_diffrn_reflns_Laue_measured_fraction_max 0.998
_diffrn_reflns_limit_h_max 14
_diffrn_reflns_limit_h_min -14
_diffrn_reflns_limit_k_max 17
_diffrn_reflns_limit_k_min -17
_diffrn_reflns_limit_l_max 18
_diffrn_reflns_limit_l_min -18
_diffrn_reflns_number 39828
_diffrn_reflns_point_group_measured_fraction_full 0.984
_diffrn_reflns_point_group_measured_fraction_max 0.934
_diffrn_reflns_theta_full 25.242
_diffrn_reflns_theta_max 29.997
_diffrn_reflns_theta_min 1.524
_diffrn_source 'fine-focus sealed tube'
_exptl_absorpt_coefficient_mu 0.706
_exptl_absorpt_correction_T_max 0.948
_exptl_absorpt_correction_T_min 0.882
_exptl_absorpt_correction_type multi-scan
_exptl_absorpt_process_details '(<i>SADABS</i>; Sheldrick, 1996)'
_exptl_crystal_colour brown
_exptl_crystal_density_diffrn 1.351
_exptl_crystal_description parallepiped
_exptl_crystal_F_000 702
_exptl_crystal_size_max 0.183
_exptl_crystal_size_mid 0.147
_exptl_crystal_size_min 0.076
_refine_diff_density_max 0.469
_refine_diff_density_min -0.379
_refine_diff_density_rms 0.054
_refine_ls_abs_structure_details
;
 Flack x determined using 4783 quotients [(I+)-(I-)]/[(I+)+(I-)]
 (Parsons and Flack (2004), Acta Cryst. A60, s61).
;
_refine_ls_abs_structure_Flack 0.016(6)
_refine_ls_extinction_method none
_refine_ls_goodness_of_fit_ref 0.961
_refine_ls_hydrogen_treatment constr
_refine_ls_matrix_type full
_refine_ls_number_parameters 855
_refine_ls_number_reflns 18019
_refine_ls_number_restraints 3
_refine_ls_restrained_S_all 0.961
_refine_ls_R_factor_all 0.0784
_refine_ls_R_factor_gt 0.0431
_refine_ls_shift/su_max 0.000
_refine_ls_shift/su_mean 0.000
_refine_ls_structure_factor_coef Fsqd
_refine_ls_weighting_details 'w=1/[\s^2^(Fo^2^)+(0.0315P)^2^] where P=(Fo^2^+2Fc^2^)/3'
_refine_ls_weighting_scheme calc
_refine_ls_wR_factor_gt 0.0788
_refine_ls_wR_factor_ref 0.0907
_reflns_Friedel_coverage 0.871
_reflns_Friedel_fraction_full 0.968
_reflns_Friedel_fraction_max 0.870
_reflns_number_gt 12625
_reflns_number_total 18019
_reflns_threshold_expression 'I > 2\s(I)'
_cod_data_source_file c3dt52871e.txt
_cod_data_source_block CuR14a
_cod_database_code 7029065
_shelx_space_group_comment
;
The symmetry employed for this shelxl refinement is uniquely defined
by the following loop, which should always be used as a source of
symmetry information in preference to the above space-group names.
They are only intended as comments.
;
_shelx_estimated_absorpt_t_min 0.882
_shelx_estimated_absorpt_t_max 0.948
_shelxl_version_number 2013-4

loop_
_space_group_symop_operation_xyz
'x, y, z'

loop_
_atom_site_label
_atom_site_type_symbol
_atom_site_fract_x
_atom_site_fract_y
_atom_site_fract_z
_atom_site_U_iso_or_equiv
_atom_site_adp_type
_atom_site_occupancy
_atom_site_site_symmetry_order
_atom_site_calc_flag
_atom_site_refinement_flags_posn
_atom_site_refinement_flags_adp
Cu1 Cu 0.53434(4) 0.03891(3) 0.33597(3) 0.03254(13) Uani 1 1 d . .
O1 O 0.3621(3) 0.0223(3) 0.3222(2) 0.0364(7) Uani 1 1 d . .
O2 O 0.8118(4) 0.3011(3) 0.4450(3) 0.0579(10) Uani 1 1 d . .
O3 O 0.7097(3) -0.0379(3) 0.3622(2) 0.0366(8) Uani 1 1 d . .
O4 O 0.0380(5) 0.2563(4) 0.7943(3) 0.1158(19) Uani 1 1 d . .
N1 N 0.5692(4) 0.0615(3) 0.1920(3) 0.0291(8) Uani 1 1 d . .
N2 N 0.4830(4) 0.1009(3) 0.4705(3) 0.0314(8) Uani 1 1 d . .
C1 C 0.3220(4) -0.0106(4) 0.2415(4) 0.0324(10) Uani 1 1 d . .
C2 C 0.2023(4) -0.0479(3) 0.2557(3) 0.0346(10) Uani 1 1 d . .
H2A H 0.1598 -0.0500 0.3208 0.042 Uiso 1 1 calc R U
C3 C 0.1493(4) -0.0803(3) 0.1769(3) 0.0387(11) Uani 1 1 d . .
H3A H 0.0712 -0.1053 0.1884 0.046 Uiso 1 1 calc R U
C4 C 0.2086(4) -0.0773(3) 0.0787(4) 0.0366(10) Uani 1 1 d . .
C5 C 0.1514(4) -0.1100(3) -0.0043(4) 0.0445(11) Uani 1 1 d . .
H5A H 0.0740 -0.1360 0.0075 0.053 Uiso 1 1 calc R U
C6 C 0.2070(5) -0.1044(4) -0.1005(4) 0.0494(11) Uani 1 1 d . .
H6A H 0.1665 -0.1242 -0.1544 0.059 Uiso 1 1 calc R U
C7 C 0.3245(5) -0.0690(4) -0.1184(3) 0.0473(11) Uani 1 1 d . .
H7A H 0.3629 -0.0654 -0.1845 0.057 Uiso 1 1 calc R U
C8 C 0.3838(4) -0.0396(3) -0.0405(3) 0.0386(10) Uani 1 1 d . .
H8A H 0.4642 -0.0184 -0.0540 0.046 Uiso 1 1 calc R U
C9 C 0.3269(4) -0.0404(3) 0.0598(3) 0.0312(9) Uani 1 1 d . .
C10 C 0.3843(4) -0.0064(3) 0.1444(3) 0.0303(9) Uani 1 1 d . .
C11 C 0.4958(4) 0.0420(3) 0.1277(3) 0.0308(10) Uani 1 1 d . .
H11A H 0.5173 0.0618 0.0615 0.037 Uiso 1 1 calc R U
C12 C 0.6722(4) 0.1224(3) 0.1581(3) 0.0324(9) Uani 1 1 d . .
H12A H 0.6499 0.1571 0.0934 0.039 Uiso 1 1 calc R U
C13 C 0.8106(4) 0.0409(4) 0.1403(3) 0.0441(10) Uani 1 1 d . .
H13A H 0.8138 -0.0089 0.0840 0.066 Uiso 1 1 calc R U
H13B H 0.8292 -0.0032 0.1996 0.066 Uiso 1 1 calc R U
H13C H 0.8772 0.0826 0.1259 0.066 Uiso 1 1 calc R U
C14 C 0.6590(4) 0.2170(4) 0.2339(3) 0.0334(10) Uani 1 1 d . .
C15 C 0.5527(5) 0.3119(4) 0.2316(4) 0.0417(12) Uani 1 1 d . .
H15A H 0.4893 0.3155 0.1860 0.050 Uiso 1 1 calc R U
C16 C 0.5404(6) 0.4008(4) 0.2961(4) 0.0516(14) Uani 1 1 d . .
H16A H 0.4699 0.4662 0.2929 0.062 Uiso 1 1 calc R U
C17 C 0.6299(6) 0.3957(4) 0.3652(4) 0.0490(14) Uani 1 1 d . .
H17A H 0.6217 0.4577 0.4080 0.059 Uiso 1 1 calc R U
C18 C 0.7317(5) 0.2992(4) 0.3716(4) 0.0424(12) Uani 1 1 d . .
C19 C 0.7477(5) 0.2105(4) 0.3043(3) 0.0357(10) Uani 1 1 d . .
H19A H 0.8192 0.1458 0.3067 0.043 Uiso 1 1 calc R U
C20 C 0.9186(6) 0.2018(5) 0.4562(4) 0.0665(16) Uani 1 1 d . .
H20A H 0.9663 0.2132 0.5117 0.100 Uiso 1 1 calc R U
H20B H 0.9800 0.1872 0.3952 0.100 Uiso 1 1 calc R U
H20C H 0.8814 0.1382 0.4693 0.100 Uiso 1 1 calc R U
C21 C 0.7520(4) -0.0558(3) 0.4500(3) 0.0313(9) Uani 1 1 d . .
C22 C 0.8819(4) -0.1327(4) 0.4524(3) 0.0425(10) Uani 1 1 d . .
H22A H 0.9311 -0.1647 0.3921 0.051 Uiso 1 1 calc R U
C23 C 0.9349(4) -0.1602(4) 0.5392(4) 0.0515(12) Uani 1 1 d . .
H23A H 1.0199 -0.2115 0.5376 0.062 Uiso 1 1 calc R U
C24 C 0.8672(4) -0.1146(3) 0.6326(3) 0.0392(9) Uani 1 1 d . .
C25 C 0.9236(4) -0.1452(4) 0.7226(4) 0.0478(11) Uani 1 1 d . .
H25A H 1.0057 -0.2005 0.7208 0.057 Uiso 1 1 calc R U
C26 C 0.8623(4) -0.0968(4) 0.8119(3) 0.0513(12) Uani 1 1 d . .
H26A H 0.9022 -0.1172 0.8711 0.062 Uiso 1 1 calc R U
C27 C 0.7406(4) -0.0172(5) 0.8142(3) 0.0602(14) Uani 1 1 d . .
H27A H 0.6977 0.0169 0.8757 0.072 Uiso 1 1 calc R U
C28 C 0.6810(4) 0.0132(4) 0.7277(3) 0.0559(13) Uani 1 1 d . .
H28A H 0.5976 0.0671 0.7316 0.067 Uiso 1 1 calc R U
C29 C 0.7420(4) -0.0344(3) 0.6342(3) 0.0361(9) Uani 1 1 d . .
C30 C 0.6826(4) -0.0060(3) 0.5408(3) 0.0337(9) Uani 1 1 d . .
C31 C 0.5522(5) 0.0739(4) 0.5439(3) 0.0339(11) Uani 1 1 d . .
H31A H 0.5149 0.1094 0.6060 0.041 Uiso 1 1 calc R U
C32 C 0.3507(4) 0.1869(3) 0.4928(3) 0.0341(9) Uani 1 1 d . .
H32A H 0.3064 0.1941 0.4306 0.041 Uiso 1 1 calc R U
C33 C 0.3730(5) 0.3006(4) 0.5137(4) 0.0519(13) Uani 1 1 d . .
H33A H 0.4393 0.3154 0.4628 0.078 Uiso 1 1 calc R U
H33B H 0.4048 0.3009 0.5789 0.078 Uiso 1 1 calc R U
H33C H 0.2893 0.3584 0.5128 0.078 Uiso 1 1 calc R U
C34 C 0.2591(3) 0.1486(3) 0.5721(3) 0.0316(8) Uani 1 1 d . .
C35 C 0.1893(5) 0.2162(4) 0.6503(3) 0.0492(11) Uani 1 1 d . .
H35A H 0.2022 0.2882 0.6578 0.059 Uiso 1 1 calc R U
C36 C 0.0992(5) 0.1815(4) 0.7196(4) 0.0609(13) Uani 1 1 d . .
C37 C -0.0482(9) 0.2202(7) 0.8713(5) 0.149(4) Uani 1 1 d . .
H37A H -0.0825 0.2794 0.9220 0.224 Uiso 1 1 calc R U
H37B H 0.0023 0.1531 0.9016 0.224 Uiso 1 1 calc R U
H37C H -0.1225 0.2039 0.8421 0.224 Uiso 1 1 calc R U
C38 C 0.0781(5) 0.0767(5) 0.7096(4) 0.0638(14) Uani 1 1 d . .
H38A H 0.0155 0.0531 0.7544 0.077 Uiso 1 1 calc R U
C39 C 0.1520(5) 0.0068(4) 0.6314(4) 0.0567(12) Uani 1 1 d . .
H39A H 0.1415 -0.0662 0.6249 0.068 Uiso 1 1 calc R U
C40 C 0.2402(5) 0.0416(4) 0.5633(4) 0.0458(12) Uani 1 1 d . .
H40A H 0.2879 -0.0070 0.5104 0.055 Uiso 1 1 calc R U
Cu2 Cu 0.16220(4) 0.64438(3) 0.20796(3) 0.03087(13) Uani 1 1 d . .
O5 O 0.3308(3) 0.6600(3) 0.2369(2) 0.0372(8) Uani 1 1 d . .
O6 O -0.1272(3) 0.3387(3) 0.0973(2) 0.0505(8) Uani 1 1 d . .
O7 O -0.0159(3) 0.7111(2) 0.1795(2) 0.0349(7) Uani 1 1 d . .
O8 O 0.5404(4) 0.3028(3) -0.2703(2) 0.0707(10) Uani 1 1 d . .
N3 N 0.1094(4) 0.6103(3) 0.3456(3) 0.0324(9) Uani 1 1 d . .
N4 N 0.2241(3) 0.5919(3) 0.0705(3) 0.0290(8) Uani 1 1 d . .
C41 C 0.4403(7) 0.7185(5) 0.6887(5) 0.084(2) Uani 1 1 d . .
H41A H 0.4715 0.7330 0.7490 0.101 Uiso 1 1 calc R U
C42 C 0.3615(5) 0.6789(4) 0.3252(4) 0.0384(12) Uani 1 1 d . .
C43 C 0.4766(5) 0.7213(4) 0.3269(4) 0.0501(13) Uani 1 1 d . .
H43A H 0.5228 0.7360 0.2664 0.060 Uiso 1 1 calc R U
C44 C 0.5196(6) 0.7405(4) 0.4152(5) 0.0610(17) Uani 1 1 d . .
H44A H 0.5948 0.7695 0.4141 0.073 Uiso 1 1 calc R U
C45 C 0.2838(5) 0.6537(4) 0.6053(3) 0.0573(14) Uani 1 1 d . .
H45A H 0.2089 0.6242 0.6088 0.069 Uiso 1 1 calc R U
C46 C 0.3316(6) 0.6735(5) 0.6912(4) 0.0785(19) Uani 1 1 d . .
H46A H 0.2906 0.6565 0.7530 0.094 Uiso 1 1 calc R U
C47 C 0.5033(6) 0.7424(4) 0.5992(5) 0.0732(19) Uani 1 1 d . .
H47A H 0.5764 0.7739 0.5983 0.088 Uiso 1 1 calc R U
C48 C 0.4569(5) 0.7192(4) 0.5076(4) 0.0555(14) Uani 1 1 d . .
C49 C 0.3434(4) 0.6759(4) 0.5102(4) 0.0455(12) Uani 1 1 d . .
C50 C 0.2944(5) 0.6580(3) 0.4165(3) 0.0373(11) Uani 1 1 d . .
C51 C 0.1794(5) 0.6153(4) 0.4194(4) 0.0376(11) Uani 1 1 d . .
H51A H 0.1510 0.5879 0.4810 0.045 Uiso 1 1 calc R U
C52 C -0.0073(4) 0.5625(4) 0.3592(3) 0.0375(10) Uani 1 1 d . .
H52A H -0.0836 0.6190 0.3352 0.045 Uiso 1 1 calc R U
C53 C -0.0534(5) 0.5344(4) 0.4658(3) 0.0528(12) Uani 1 1 d . .
H53A H -0.0713 0.6008 0.5088 0.079 Uiso 1 1 calc R U
H53B H 0.0163 0.4750 0.4904 0.079 Uiso 1 1 calc R U
H53C H -0.1345 0.5096 0.4659 0.079 Uiso 1 1 calc R U
C54 C 0.0211(5) 0.4599(4) 0.2913(3) 0.0343(10) Uani 1 1 d . .
C55 C -0.0677(5) 0.4511(4) 0.2236(3) 0.0347(10) Uani 1 1 d . .
H55A H -0.1438 0.5110 0.2174 0.042 Uiso 1 1 calc R U
C56 C -0.0445(5) 0.3545(4) 0.1656(3) 0.0383(11) Uani 1 1 d . .
C57 C 0.0678(5) 0.2649(4) 0.1730(4) 0.0443(13) Uani 1 1 d . .
H57A H 0.0826 0.1990 0.1338 0.053 Uiso 1 1 calc R U
C58 C 0.1574(6) 0.2747(4) 0.2393(4) 0.0492(14) Uani 1 1 d . .
H58A H 0.2342 0.2152 0.2448 0.059 Uiso 1 1 calc R U
C59 C 0.1344(5) 0.3717(4) 0.2977(4) 0.0472(13) Uani 1 1 d . .
H59A H 0.1962 0.3776 0.3421 0.057 Uiso 1 1 calc R U
C60 C -0.2345(5) 0.4328(4) 0.0768(4) 0.0558(13) Uani 1 1 d . .
H60A H -0.2865 0.4100 0.0291 0.084 Uiso 1 1 calc R U
H60B H -0.1979 0.4925 0.0490 0.084 Uiso 1 1 calc R U
H60C H -0.2917 0.4595 0.1383 0.084 Uiso 1 1 calc R U
C61 C -0.0695(4) 0.7010(3) 0.0988(3) 0.0312(9) Uani 1 1 d . .
C62 C -0.2088(4) 0.7554(3) 0.0985(3) 0.0369(9) Uani 1 1 d . .
H62A H -0.2563 0.7963 0.1558 0.044 Uiso 1 1 calc R U
C63 C -0.2739(4) 0.7497(3) 0.0187(3) 0.0398(10) Uani 1 1 d . .
H63A H -0.3652 0.7881 0.0208 0.048 Uiso 1 1 calc R U
C64 C -0.0116(4) 0.5619(4) -0.1579(3) 0.0489(11) Uani 1 1 d . .
H64A H 0.0787 0.5206 -0.1610 0.059 Uiso 1 1 calc R U
C65 C -0.2772(4) 0.6779(4) -0.1517(4) 0.0510(12) Uani 1 1 d . .
H65A H -0.3680 0.7174 -0.1500 0.061 Uiso 1 1 calc R U
C66 C -0.2171(5) 0.6143(4) -0.2333(4) 0.0588(13) Uani 1 1 d . .
H66A H -0.2651 0.6108 -0.2880 0.071 Uiso 1 1 calc R U
C67 C -0.0827(5) 0.5534(4) -0.2359(4) 0.0588(13) Uani 1 1 d . .
H67A H -0.0411 0.5066 -0.2915 0.071 Uiso 1 1 calc R U
C68 C -0.2084(4) 0.6872(3) -0.0686(3) 0.0391(10) Uani 1 1 d . .
C69 C -0.0696(4) 0.6305(3) -0.0732(3) 0.0346(9) Uani 1 1 d . .
C70 C 0.0018(4) 0.6430(3) 0.0115(3) 0.0300(9) Uani 1 1 d . .
C71 C 0.1436(5) 0.5962(4) 0.0022(3) 0.0330(10) Uani 1 1 d . .
H71A H 0.1836 0.5647 -0.0608 0.040 Uiso 1 1 calc R U
C72 C 0.3693(4) 0.5386(3) 0.0411(3) 0.0319(9) Uani 1 1 d . .
H72A H 0.4096 0.5127 0.1033 0.038 Uiso 1 1 calc R U
C73 C 0.4355(5) 0.6275(4) -0.0019(4) 0.0418(12) Uani 1 1 d . .
H73A H 0.4194 0.6891 0.0463 0.063 Uiso 1 1 calc R U
H73B H 0.3982 0.6555 -0.0631 0.063 Uiso 1 1 calc R U
H73C H 0.5313 0.5945 -0.0164 0.063 Uiso 1 1 calc R U
C74 C 0.3886(4) 0.4344(3) -0.0251(3) 0.0340(9) Uani 1 1 d . .
C75 C 0.4638(4) 0.4195(3) -0.1182(3) 0.0390(9) Uani 1 1 d . .
H75A H 0.5100 0.4723 -0.1414 0.047 Uiso 1 1 calc R U
C76 C 0.4697(4) 0.3248(4) -0.1771(3) 0.0487(11) Uani 1 1 d . .
C77 C 0.4016(5) 0.2476(4) -0.1434(4) 0.0548(12) Uani 1 1 d . .
H77A H 0.4043 0.1853 -0.1843 0.066 Uiso 1 1 calc R U
C78 C 0.3301(4) 0.2611(4) -0.0508(4) 0.0501(11) Uani 1 1 d . .
H78A H 0.2848 0.2075 -0.0279 0.060 Uiso 1 1 calc R U
C79 C 0.3243(5) 0.3541(4) 0.0097(4) 0.0423(11) Uani 1 1 d . .
H79A H 0.2768 0.3623 0.0740 0.051 Uiso 1 1 calc R U
C80 C 0.6184(6) 0.3762(5) -0.3066(4) 0.0838(19) Uani 1 1 d . .
H80A H 0.6655 0.3489 -0.3717 0.126 Uiso 1 1 calc R U
H80B H 0.6829 0.3788 -0.2603 0.126 Uiso 1 1 calc R U
H80C H 0.5601 0.4511 -0.3128 0.126 Uiso 1 1 calc R U

loop_
_atom_site_aniso_label
_atom_site_aniso_U_11
_atom_site_aniso_U_22
_atom_site_aniso_U_33
_atom_site_aniso_U_23
_atom_site_aniso_U_13
_atom_site_aniso_U_12
Cu1 0.0280(3) 0.0380(3) 0.0317(3) -0.0010(2) -0.0061(2) -0.0076(2)
O1 0.0315(17) 0.0438(18) 0.0351(18) -0.0037(14) -0.0049(14) -0.0117(14)
O2 0.068(2) 0.067(2) 0.049(2) -0.0103(17) -0.0168(18) -0.031(2)
O3 0.0285(18) 0.0418(18) 0.0355(19) -0.0040(15) -0.0024(15) -0.0026(14)
O4 0.148(4) 0.102(3) 0.077(3) -0.039(3) 0.068(3) -0.028(3)
N1 0.0247(18) 0.0320(18) 0.031(2) -0.0023(15) -0.0049(15) -0.0082(15)
N2 0.0237(18) 0.035(2) 0.034(2) 0.0017(16) -0.0036(16) -0.0048(15)
C1 0.029(2) 0.026(2) 0.040(3) -0.0002(18) -0.0080(18) -0.0010(17)
C2 0.026(2) 0.034(2) 0.044(3) 0.0019(18) -0.0061(18) -0.0069(17)
C3 0.027(2) 0.030(2) 0.060(3) 0.000(2) -0.008(2) -0.0065(16)
C4 0.034(2) 0.023(2) 0.055(3) -0.0023(19) -0.019(2) -0.0052(17)
C5 0.040(2) 0.037(2) 0.062(3) -0.006(2) -0.021(2) -0.0123(19)
C6 0.053(3) 0.050(3) 0.051(3) -0.009(2) -0.025(2) -0.015(2)
C7 0.056(3) 0.049(3) 0.038(3) -0.008(2) -0.015(2) -0.012(2)
C8 0.037(2) 0.035(2) 0.044(3) -0.0050(19) -0.0074(19) -0.0101(19)
C9 0.031(2) 0.025(2) 0.037(2) -0.0026(16) -0.0097(17) -0.0042(16)
C10 0.025(2) 0.030(2) 0.037(2) -0.0040(18) -0.0076(17) -0.0062(17)
C11 0.032(2) 0.030(2) 0.027(2) -0.0006(17) -0.0034(18) -0.0031(18)
C12 0.032(2) 0.037(2) 0.030(2) -0.0002(17) -0.0042(17) -0.0120(18)
C13 0.032(2) 0.048(3) 0.051(3) -0.013(2) 0.0050(19) -0.0136(19)
C14 0.034(2) 0.036(2) 0.035(2) 0.0037(18) -0.0057(19) -0.0166(19)
C15 0.043(3) 0.033(2) 0.050(3) 0.000(2) -0.013(2) -0.007(2)
C16 0.054(4) 0.029(3) 0.069(4) 0.003(3) -0.005(3) -0.007(2)
C17 0.068(4) 0.037(3) 0.045(3) -0.009(2) 0.006(3) -0.024(3)
C18 0.048(3) 0.042(3) 0.042(3) 0.003(2) -0.005(2) -0.021(2)
C19 0.034(2) 0.034(2) 0.041(3) -0.0027(19) -0.0033(19) -0.0136(18)
C20 0.062(3) 0.087(4) 0.060(4) -0.003(3) -0.028(3) -0.028(3)
C21 0.027(2) 0.032(2) 0.036(2) 0.0005(18) -0.0067(17) -0.0087(17)
C22 0.035(2) 0.041(2) 0.047(3) -0.007(2) -0.0112(19) 0.0003(19)
C23 0.038(2) 0.042(2) 0.069(3) -0.009(2) -0.021(2) 0.0076(19)
C24 0.034(2) 0.038(2) 0.050(3) 0.0075(19) -0.0158(19) -0.0116(18)
C25 0.042(2) 0.049(3) 0.058(3) 0.019(2) -0.024(2) -0.014(2)
C26 0.046(3) 0.072(3) 0.045(3) 0.025(2) -0.021(2) -0.026(2)
C27 0.042(3) 0.105(4) 0.034(3) 0.007(3) -0.004(2) -0.019(3)
C28 0.034(2) 0.088(4) 0.039(3) 0.008(2) -0.009(2) -0.003(2)
C29 0.029(2) 0.044(2) 0.037(2) 0.0063(18) -0.0079(17) -0.0117(17)
C30 0.026(2) 0.040(2) 0.036(2) 0.0020(18) -0.0075(17) -0.0099(18)
C31 0.029(3) 0.042(3) 0.029(3) -0.001(2) -0.005(2) -0.007(2)
C32 0.033(2) 0.034(2) 0.035(2) 0.0009(18) -0.0064(17) -0.0059(17)
C33 0.050(3) 0.039(3) 0.064(3) 0.001(2) -0.002(2) -0.009(2)
C34 0.0257(18) 0.034(2) 0.032(2) -0.0005(16) -0.0077(16) -0.0002(15)
C35 0.058(3) 0.047(3) 0.040(3) -0.007(2) 0.004(2) -0.012(2)
C36 0.057(3) 0.070(3) 0.044(3) -0.011(2) 0.012(2) -0.003(3)
C37 0.179(9) 0.152(8) 0.089(6) -0.031(5) 0.090(6) -0.036(7)
C38 0.051(3) 0.075(4) 0.060(3) 0.015(3) 0.010(2) -0.015(3)
C39 0.055(3) 0.054(3) 0.065(3) 0.003(2) 0.002(2) -0.024(2)
C40 0.043(3) 0.045(3) 0.048(3) -0.004(2) 0.002(2) -0.011(2)
Cu2 0.0289(3) 0.0332(3) 0.0303(3) -0.0022(2) -0.0082(2) -0.0060(2)
O5 0.0317(18) 0.0424(18) 0.0404(19) -0.0017(14) -0.0130(14) -0.0113(14)
O6 0.061(2) 0.0495(19) 0.0467(19) -0.0063(15) -0.0170(16) -0.0199(17)
O7 0.0323(18) 0.0358(17) 0.0352(19) -0.0021(14) -0.0101(15) -0.0042(14)
O8 0.096(3) 0.063(2) 0.048(2) -0.0186(17) 0.0164(19) -0.022(2)
N3 0.034(2) 0.0268(17) 0.036(2) -0.0051(15) -0.0089(16) -0.0055(15)
N4 0.0242(18) 0.0320(18) 0.030(2) 0.0012(15) -0.0070(15) -0.0052(15)
C41 0.078(4) 0.089(5) 0.071(4) -0.034(4) -0.045(4) 0.019(4)
C42 0.036(3) 0.026(2) 0.055(3) -0.008(2) -0.025(2) -0.0015(18)
C43 0.049(3) 0.044(3) 0.063(4) 0.006(2) -0.025(3) -0.015(2)
C44 0.055(3) 0.038(3) 0.102(5) -0.001(3) -0.045(3) -0.018(2)
C45 0.051(3) 0.069(3) 0.041(3) -0.018(2) -0.021(2) 0.010(2)
C46 0.067(4) 0.098(5) 0.052(3) -0.019(3) -0.034(3) 0.020(3)
C47 0.070(4) 0.054(3) 0.097(5) -0.020(3) -0.055(4) 0.001(3)
C48 0.061(3) 0.040(3) 0.064(4) -0.011(2) -0.038(3) 0.004(2)
C49 0.043(3) 0.034(2) 0.054(3) -0.013(2) -0.028(2) 0.009(2)
C50 0.038(3) 0.029(2) 0.041(3) -0.0077(18) -0.016(2) 0.0026(19)
C51 0.043(3) 0.031(2) 0.035(3) -0.0057(18) -0.007(2) -0.0005(19)
C52 0.043(3) 0.042(2) 0.031(2) -0.0025(18) -0.0079(19) -0.016(2)
C53 0.070(3) 0.060(3) 0.034(2) -0.007(2) 0.003(2) -0.029(3)
C54 0.042(3) 0.032(2) 0.030(2) 0.0013(18) -0.0009(19) -0.013(2)
C55 0.038(2) 0.034(2) 0.035(2) 0.0007(19) -0.0063(19) -0.0132(19)
C56 0.053(3) 0.038(2) 0.029(2) -0.0021(18) -0.001(2) -0.022(2)
C57 0.059(3) 0.028(2) 0.046(3) -0.003(2) -0.005(2) -0.013(2)
C58 0.063(4) 0.030(3) 0.052(3) 0.002(2) -0.013(3) -0.005(2)
C59 0.056(3) 0.038(3) 0.050(3) 0.005(2) -0.020(3) -0.010(2)
C60 0.059(3) 0.059(3) 0.055(3) 0.000(3) -0.015(2) -0.023(3)
C61 0.030(2) 0.029(2) 0.038(2) 0.0063(17) -0.0055(17) -0.0116(17)
C62 0.030(2) 0.035(2) 0.047(3) 0.0029(19) -0.0038(18) -0.0105(17)
C63 0.0243(19) 0.041(2) 0.055(3) 0.007(2) -0.0083(18) -0.0094(17)
C64 0.042(2) 0.062(3) 0.043(3) -0.004(2) -0.017(2) -0.008(2)
C65 0.038(2) 0.066(3) 0.056(3) 0.014(2) -0.023(2) -0.020(2)
C66 0.058(3) 0.078(3) 0.052(3) 0.009(3) -0.031(2) -0.030(3)
C67 0.060(3) 0.073(3) 0.049(3) -0.003(2) -0.021(2) -0.021(3)
C68 0.034(2) 0.042(2) 0.049(3) 0.0149(19) -0.0193(19) -0.0159(18)
C69 0.032(2) 0.039(2) 0.036(2) 0.0081(17) -0.0124(17) -0.0116(17)
C70 0.027(2) 0.032(2) 0.033(2) 0.0015(17) -0.0089(16) -0.0083(17)
C71 0.033(3) 0.032(2) 0.034(3) 0.0004(19) -0.006(2) -0.008(2)
C72 0.0239(19) 0.035(2) 0.035(2) -0.0002(17) -0.0062(17) -0.0025(17)
C73 0.029(2) 0.044(3) 0.050(3) -0.004(2) -0.002(2) -0.007(2)
C74 0.0282(19) 0.033(2) 0.039(2) 0.0001(17) -0.0077(17) -0.0025(16)
C75 0.037(2) 0.038(2) 0.037(2) -0.0026(18) -0.0034(18) -0.0023(18)
C76 0.050(3) 0.051(3) 0.038(3) -0.009(2) 0.000(2) -0.004(2)
C77 0.062(3) 0.043(3) 0.056(3) -0.012(2) -0.007(2) -0.007(2)
C78 0.051(3) 0.034(2) 0.064(3) -0.004(2) -0.001(2) -0.010(2)
C79 0.047(3) 0.036(2) 0.043(3) 0.002(2) -0.003(2) -0.010(2)
C80 0.095(5) 0.086(4) 0.060(4) -0.022(3) 0.033(3) -0.023(4)

loop_
_atom_type_symbol
_atom_type_description
_atom_type_scat_dispersion_real
_atom_type_scat_dispersion_imag
_atom_type_scat_source
C C 0.0033 0.0016 'International Tables Vol C Tables 4.2.6.8 and 6.1.1.4'
H H 0.0000 0.0000 'International Tables Vol C Tables 4.2.6.8 and 6.1.1.4'
N N 0.0061 0.0033 'International Tables Vol C Tables 4.2.6.8 and 6.1.1.4'
O O 0.0106 0.0060 'International Tables Vol C Tables 4.2.6.8 and 6.1.1.4'
Cu Cu 0.3201 1.2651 'International Tables Vol C Tables 4.2.6.8 and 6.1.1.4'

loop_
_geom_angle_atom_site_label_1
_geom_angle_atom_site_label_2
_geom_angle_atom_site_label_3
_geom_angle
O1 Cu1 O3 144.39(13)
O1 Cu1 N2 93.31(14)
O3 Cu1 N2 93.63(14)
O1 Cu1 N1 92.00(14)
O3 Cu1 N1 99.26(14)
N2 Cu1 N1 149.61(14)
C1 O1 Cu1 126.5(3)
C18 O2 C20 117.6(4)
C21 O3 Cu1 126.3(3)
C36 O4 C37 117.2(5)
C11 N1 C12 117.8(4)
C11 N1 Cu1 123.3(3)
C12 N1 Cu1 118.0(3)
C31 N2 C32 116.1(4)
C31 N2 Cu1 125.3(3)
C32 N2 Cu1 118.6(3)
O1 C1 C10 124.5(4)
O1 C1 C2 116.1(4)
C10 C1 C2 119.4(4)
C3 C2 C1 121.1(4)
C2 C3 C4 121.3(4)
C3 C4 C9 120.3(4)
C3 C4 C5 121.1(4)
C9 C4 C5 118.6(4)
C6 C5 C4 121.3(4)
C5 C6 C7 119.7(4)
C8 C7 C6 120.6(4)
C7 C8 C9 121.5(4)
C8 C9 C4 118.3(4)
C8 C9 C10 123.3(4)
C4 C9 C10 118.5(4)
C1 C10 C11 120.1(4)
C1 C10 C9 119.6(4)
C11 C10 C9 120.0(4)
N1 C11 C10 127.8(4)
N1 C12 C13 110.7(3)
N1 C12 C14 107.8(3)
C13 C12 C14 115.1(3)
C19 C14 C15 119.6(4)
C19 C14 C12 122.4(4)
C15 C14 C12 118.0(4)
C16 C15 C14 119.6(5)
C15 C16 C17 120.9(5)
C16 C17 C18 119.7(5)
O2 C18 C17 115.1(5)
O2 C18 C19 125.2(5)
C17 C18 C19 119.7(5)
C14 C19 C18 120.3(4)
O3 C21 C30 125.8(4)
O3 C21 C22 116.1(4)
C30 C21 C22 118.1(4)
C23 C22 C21 121.6(4)
C22 C23 C24 122.3(4)
C25 C24 C29 120.0(4)
C25 C24 C23 121.5(4)
C29 C24 C23 118.5(4)
C26 C25 C24 121.6(4)
C25 C26 C27 118.9(4)
C26 C27 C28 121.0(5)
C27 C28 C29 121.6(4)
C28 C29 C24 116.9(4)
C28 C29 C30 123.7(4)
C24 C29 C30 119.4(4)
C21 C30 C31 121.1(4)
C21 C30 C29 120.0(4)
C31 C30 C29 118.9(4)
N2 C31 C30 126.3(4)
N2 C32 C34 112.1(3)
N2 C32 C33 110.0(3)
C34 C32 C33 114.8(4)
C35 C34 C40 118.2(4)
C35 C34 C32 122.7(4)
C40 C34 C32 119.1(4)
C34 C35 C36 121.8(4)
O4 C36 C38 124.2(5)
O4 C36 C35 115.7(5)
C38 C36 C35 120.1(4)
C36 C38 C39 118.0(4)
C40 C39 C38 121.6(5)
C39 C40 C34 120.3(5)
O5 Cu2 O7 149.60(12)
O5 Cu2 N4 94.81(14)
O7 Cu2 N4 93.51(14)
O5 Cu2 N3 93.37(14)
O7 Cu2 N3 94.47(14)
N4 Cu2 N3 148.83(14)
C42 O5 Cu2 125.6(3)
C56 O6 C60 117.6(4)
C61 O7 Cu2 128.3(3)
C76 O8 C80 118.4(4)
C51 N3 C52 121.0(4)
C51 N3 Cu2 123.6(3)
C52 N3 Cu2 114.9(3)
C71 N4 C72 117.0(4)
C71 N4 Cu2 123.1(3)
C72 N4 Cu2 119.8(3)
C47 C41 C46 120.8(5)
O5 C42 C50 125.6(4)
O5 C42 C43 115.8(5)
C50 C42 C43 118.6(4)
C44 C43 C42 120.4(5)
C43 C44 C48 122.8(5)
C46 C45 C49 122.0(6)
C45 C46 C41 120.5(6)
C41 C47 C48 119.6(6)
C44 C48 C49 119.2(4)
C44 C48 C47 121.3(6)
C49 C48 C47 119.5(6)
C48 C49 C45 117.5(4)
C48 C49 C50 118.6(5)
C45 C49 C50 123.9(5)
C42 C50 C51 121.1(4)
C42 C50 C49 120.5(4)
C51 C50 C49 118.4(5)
N3 C51 C50 126.8(5)
N3 C52 C54 108.5(3)
N3 C52 C53 117.1(3)
C54 C52 C53 110.1(4)
C59 C54 C55 119.0(4)
C59 C54 C52 120.4(4)
C55 C54 C52 120.5(4)
C56 C55 C54 120.1(4)
O6 C56 C55 123.9(4)
O6 C56 C57 115.1(4)
C55 C56 C57 121.0(5)
C58 C57 C56 118.7(5)
C57 C58 C59 120.4(5)
C54 C59 C58 120.7(5)
O7 C61 C70 124.0(4)
O7 C61 C62 117.2(4)
C70 C61 C62 118.7(4)
C63 C62 C61 121.9(4)
C62 C63 C68 121.5(4)
C67 C64 C69 121.9(4)
C66 C65 C68 122.2(4)
C65 C66 C67 119.4(4)
C64 C67 C66 120.2(5)
C65 C68 C63 121.8(4)
C65 C68 C69 118.6(4)
C63 C68 C69 119.6(4)
C64 C69 C68 117.5(4)
C64 C69 C70 124.1(4)
C68 C69 C70 118.3(4)
C61 C70 C71 122.2(4)
C61 C70 C69 119.7(4)
C71 C70 C69 118.1(4)
N4 C71 C70 127.7(4)
N4 C72 C73 109.1(3)
N4 C72 C74 110.8(3)
C73 C72 C74 115.9(3)
C79 C74 C75 120.0(4)
C79 C74 C72 117.4(4)
C75 C74 C72 122.6(4)
C74 C75 C76 119.1(4)
O8 C76 C77 116.0(4)
O8 C76 C75 123.5(4)
C77 C76 C75 120.5(4)
C78 C77 C76 120.3(4)
C77 C78 C79 120.2(4)
C74 C79 C78 119.9(4)

loop_
_geom_bond_atom_site_label_1
_geom_bond_atom_site_label_2
_geom_bond_distance
Cu1 O1 1.886(3)
Cu1 O3 1.890(3)
Cu1 N2 1.932(4)
Cu1 N1 1.962(4)
O1 C1 1.307(5)
O2 C18 1.364(6)
O2 C20 1.439(6)
O3 C21 1.301(5)
O4 C36 1.351(5)
O4 C37 1.442(8)
N1 C11 1.277(5)
N1 C12 1.495(5)
N2 C31 1.275(5)
N2 C32 1.500(5)
C1 C10 1.400(6)
C1 C2 1.431(6)
C2 C3 1.355(6)
C3 C4 1.400(6)
C4 C9 1.419(6)
C4 C5 1.428(6)
C5 C6 1.368(6)
C6 C7 1.400(7)
C7 C8 1.368(6)
C8 C9 1.414(6)
C9 C10 1.452(5)
C10 C11 1.436(6)
C12 C13 1.518(5)
C12 C14 1.523(6)
C14 C19 1.380(6)
C14 C15 1.385(6)
C15 C16 1.372(7)
C16 C17 1.375(7)
C17 C18 1.377(7)
C18 C19 1.387(6)
C21 C30 1.405(6)
C21 C22 1.435(5)
C22 C23 1.348(6)
C23 C24 1.413(6)
C24 C25 1.406(5)
C24 C29 1.410(5)
C25 C26 1.359(6)
C26 C27 1.379(6)
C27 C28 1.380(6)
C28 C29 1.403(6)
C29 C30 1.459(5)
C30 C31 1.448(6)
C32 C34 1.510(5)
C32 C33 1.513(6)
C34 C35 1.361(5)
C34 C40 1.392(6)
C35 C36 1.396(6)
C36 C38 1.377(7)
C38 C39 1.387(7)
C39 C40 1.374(6)
Cu2 O5 1.895(3)
Cu2 O7 1.898(3)
Cu2 N4 1.946(4)
Cu2 N3 1.948(4)
O5 C42 1.299(5)
O6 C56 1.373(5)
O6 C60 1.431(6)
O7 C61 1.293(5)
O8 C76 1.372(5)
O8 C80 1.419(6)
N3 C51 1.303(5)
N3 C52 1.477(5)
N4 C71 1.301(5)
N4 C72 1.489(5)
C41 C47 1.376(8)
C41 C46 1.383(9)
C42 C50 1.402(7)
C42 C43 1.431(6)
C43 C44 1.357(7)
C44 C48 1.396(8)
C45 C46 1.354(6)
C45 C49 1.417(7)
C47 C48 1.427(7)
C48 C49 1.416(7)
C49 C50 1.449(6)
C50 C51 1.425(6)
C52 C54 1.510(6)
C52 C53 1.529(6)
C54 C59 1.387(7)
C54 C55 1.390(6)
C55 C56 1.380(6)
C56 C57 1.393(7)
C57 C58 1.385(7)
C58 C59 1.387(7)
C61 C70 1.407(6)
C61 C62 1.428(5)
C62 C63 1.341(5)
C63 C68 1.412(6)
C64 C67 1.367(6)
C64 C69 1.403(6)
C65 C66 1.346(7)
C65 C68 1.411(5)
C66 C67 1.398(7)
C68 C69 1.423(5)
C69 C70 1.456(5)
C70 C71 1.427(6)
C72 C73 1.522(6)
C72 C74 1.523(5)
C74 C79 1.387(6)
C74 C75 1.388(5)
C75 C76 1.399(6)
C76 C77 1.376(6)
C77 C78 1.366(6)
C78 C79 1.395(6)
